data_4083439
loop_
_publ_author_name
'Marquet, Nicolas'
'Kirillov, Evgueni'
'Roisnel, Thierry'
'Razavi, Abbas'
'Carpentier, Jean-Fran\,cois'

_publ_section_title
;
 Group 4 Metal Complexes of Fluorous (Di)Alkoxide-(Di)Imino Ligands:
 Synthesis, Structure, Olefin Polymerization Catalysis, and Decomposition
 Pathways
;
_journal_issue 2
_journal_name_full Organometallics
_journal_page_first 606
_journal_paper_doi 10.1021/om8009409
_journal_volume 28
_journal_year 2009
_chemical_absolute_configuration ad
_chemical_compound_source 'synthesis as described'
_chemical_formula_moiety 'C14 H14 Cl2 F12 N2 O2 Ti1'
_chemical_formula_sum 'C14 H14 Cl2 F12 N2 O2 Ti'
_chemical_formula_weight 589.07
_chemical_name_systematic
;
 ?
;
_space_group_IT_number 19
_symmetry_cell_setting orthorhombic
_symmetry_Int_Tables_number 19
_symmetry_space_group_name_Hall 'P 2ac 2ab'
_symmetry_space_group_name_H-M 'P 21 21 21'
_atom_sites_solution_hydrogens geom
_atom_sites_solution_primary direct
_atom_sites_solution_secondary difmap
_audit_conform_dict_location ftp://ftp.iucr.org/pub/cif_core.dic
_audit_conform_dict_name cif_core.dic
_audit_conform_dict_version 2.3
_audit_creation_date 2008-09-16T10:24:29-00:00
_audit_creation_method 'WinGX routine CIF_UPDATE'
_cell_angle_alpha 90
_cell_angle_beta 90
_cell_angle_gamma 90
_cell_formula_units_Z 4
_cell_length_a 11.5983(6)
_cell_length_b 13.5379(10)
_cell_length_c 13.5919(9)
_cell_measurement_reflns_used 2411
_cell_measurement_temperature 100(2)
_cell_measurement_theta_max 20.49
_cell_measurement_theta_min 2.76
_cell_measurement_wavelength 0.71073
_cell_volume 2134.2(2)
_computing_cell_refinement 'Bruker SMART, 2006'
_computing_data_collection 'Bruker SMART, 2006'
_computing_data_reduction 'Bruker SAINT, 2006'
_computing_molecular_graphics 'Ortep-3 for Windows (Farrugia, 1997)'
_computing_publication_material 'WinGX publication routines (Farrugia, 1999)'
_computing_structure_refinement 'SHELXL-97 (Sheldrick, 1997)'
_computing_structure_solution 'SIR97 (Altomare et al., 1999)'
_diffrn_ambient_temperature 100(2)
_diffrn_detector 'CCD plate'
_diffrn_measured_fraction_theta_full 0.994
_diffrn_measured_fraction_theta_max 0.994
_diffrn_measurement_device_type 'APEXII, Bruker-AXS'
_diffrn_measurement_method 'CCD rotation images, thin slices'
_diffrn_radiation_monochromator graphite
_diffrn_radiation_probe x-ray
_diffrn_radiation_type MoK\a
_diffrn_radiation_wavelength 0.71073
_diffrn_reflns_av_R_equivalents 0.0718
_diffrn_reflns_av_unetI/netI 0.0739
_diffrn_reflns_limit_h_max 14
_diffrn_reflns_limit_h_min -14
_diffrn_reflns_limit_k_max 16
_diffrn_reflns_limit_k_min -16
_diffrn_reflns_limit_l_max 16
_diffrn_reflns_limit_l_min -16
_diffrn_reflns_number 18400
_diffrn_reflns_theta_full 26.49
_diffrn_reflns_theta_max 26.49
_diffrn_reflns_theta_min 3
_exptl_absorpt_coefficient_mu 0.770
_exptl_absorpt_correction_T_max 0.962
_exptl_absorpt_correction_T_min 0.875
_exptl_absorpt_correction_type multi-scan
_exptl_absorpt_process_details
;
  [Sheldrick, G.M. (2002). SADABS Bruker AXS Inc., Madison, Wisconsin, USA]
;
_exptl_crystal_colour colourless
_exptl_crystal_density_diffrn 1.833
_exptl_crystal_density_method 'not measured'
_exptl_crystal_description prism
_exptl_crystal_F_000 1168
_exptl_crystal_size_max 0.16
_exptl_crystal_size_mid 0.06
_exptl_crystal_size_min 0.05
_refine_diff_density_max 0.524
_refine_diff_density_min -0.362
_refine_diff_density_rms 0.078
_refine_ls_abs_structure_details 'Flack H D (1983), Acta Cryst. A39, 876-881'
_refine_ls_abs_structure_Flack -0.02(4)
_refine_ls_extinction_method none
_refine_ls_goodness_of_fit_ref 1.018
_refine_ls_hydrogen_treatment constr
_refine_ls_matrix_type full
_refine_ls_number_parameters 300
_refine_ls_number_reflns 4383
_refine_ls_number_restraints 0
_refine_ls_restrained_S_all 1.018
_refine_ls_R_factor_all 0.0743
_refine_ls_R_factor_gt 0.0444
_refine_ls_shift/su_max 0.025
_refine_ls_shift/su_mean 0.001
_refine_ls_structure_factor_coef Fsqd
_refine_ls_weighting_details 'calc w=1/[\s^2^(Fo^2^)+(0.0520P)^2^+0.0000P] where P=(Fo^2^+2Fc^2^)/3'
_refine_ls_weighting_scheme calc
_refine_ls_wR_factor_gt 0.0948
_refine_ls_wR_factor_ref 0.1054
_reflns_number_gt 3202
_reflns_number_total 4383
_reflns_threshold_expression >2sigma(I)
_cod_data_source_file complex1_KIR325_100K_APEX_28fev06_archive.cif
_cod_data_source_block job
_cod_database_code 4083439

loop_
_symmetry_equiv_pos_as_xyz
'x, y, z'
'-x+1/2, -y, z+1/2'
'x+1/2, -y+1/2, -z'
'-x, y+1/2, -z+1/2'

loop_
_atom_site_label
_atom_site_type_symbol
_atom_site_fract_x
_atom_site_fract_y
_atom_site_fract_z
_atom_site_U_iso_or_equiv
_atom_site_adp_type
_atom_site_occupancy
_atom_site_calc_flag
_atom_site_refinement_flags
Ti1 Ti 0.08661(6) 0.55091(6) 0.39279(6) 0.02276(19) Uani 1 d .
Cl1 Cl 0.11099(9) 0.70431(8) 0.46876(9) 0.0308(3) Uani 1 d .
Cl2 Cl 0.05107(9) 0.42315(8) 0.28121(9) 0.0314(3) Uani 1 d .
O11 O -0.0169(2) 0.5082(2) 0.4843(2) 0.0269(7) Uani 1 d .
C11 C -0.1312(3) 0.5250(3) 0.5076(3) 0.0246(10) Uani 1 d .
C12 C -0.2030(4) 0.4362(3) 0.4707(4) 0.0303(10) Uani 1 d .
F11 F -0.2199(2) 0.44135(19) 0.3740(2) 0.0385(7) Uani 1 d .
F12 F -0.1515(2) 0.35096(19) 0.4880(2) 0.0450(8) Uani 1 d .
F13 F -0.3074(2) 0.4327(2) 0.5124(2) 0.0478(8) Uani 1 d .
C13 C -0.1378(4) 0.5320(4) 0.6205(4) 0.0372(12) Uani 1 d .
F14 F -0.0660(2) 0.6005(2) 0.65418(19) 0.0424(7) Uani 1 d .
F15 F -0.1093(2) 0.4466(2) 0.6634(2) 0.0443(7) Uani 1 d .
F16 F -0.2434(2) 0.5556(2) 0.6528(2) 0.0523(8) Uani 1 d .
C14 C -0.1789(4) 0.6215(3) 0.4658(3) 0.0249(10) Uani 1 d .
H14A H -0.1492 0.6763 0.5069 0.03 Uiso 1 calc R
H14B H -0.2637 0.6204 0.474 0.03 Uiso 1 calc R
C15 C -0.1531(3) 0.6465(3) 0.3582(3) 0.0236(10) Uani 1 d .
C16 C -0.2461(4) 0.7048(4) 0.3083(3) 0.0315(11) Uani 1 d .
H16A H -0.22 0.773 0.2987 0.047 Uiso 1 calc R
H16B H -0.3156 0.7046 0.3493 0.047 Uiso 1 calc R
H16C H -0.2636 0.675 0.2443 0.047 Uiso 1 calc R
N17 N -0.0561(3) 0.6253(3) 0.3204(3) 0.0234(8) Uani 1 d .
C18 C -0.0261(3) 0.6588(3) 0.2204(3) 0.0263(10) Uani 1 d .
H18A H -0.0805 0.7107 0.1987 0.032 Uiso 1 calc R
H18B H -0.031 0.6028 0.1737 0.032 Uiso 1 calc R
O21 O 0.2294(2) 0.5079(2) 0.4280(2) 0.0265(7) Uani 1 d .
C21 C 0.3381(3) 0.5014(3) 0.3841(3) 0.0244(10) Uani 1 d .
C22 C 0.3867(4) 0.3986(3) 0.4098(4) 0.0303(11) Uani 1 d .
F21 F 0.3099(2) 0.32934(19) 0.3879(2) 0.0419(7) Uani 1 d .
F22 F 0.4100(2) 0.3893(2) 0.5043(2) 0.0444(7) Uani 1 d .
F23 F 0.4837(2) 0.3785(2) 0.3605(2) 0.0472(8) Uani 1 d .
C23 C 0.4147(4) 0.5829(4) 0.4289(4) 0.0390(12) Uani 1 d .
F24 F 0.4046(2) 0.5894(2) 0.5259(2) 0.0529(8) Uani 1 d .
F25 F 0.5265(2) 0.5663(2) 0.4089(2) 0.0529(8) Uani 1 d .
F26 F 0.3887(2) 0.67079(18) 0.3905(2) 0.0384(7) Uani 1 d .
C24 C 0.3338(4) 0.5119(4) 0.2722(3) 0.0300(11) Uani 1 d .
H24A H 0.414 0.5151 0.2475 0.036 Uiso 1 calc R
H24B H 0.2984 0.4513 0.2448 0.036 Uiso 1 calc R
C25 C 0.2682(4) 0.6008(3) 0.2320(3) 0.0254(10) Uani 1 d .
C26 C 0.3273(4) 0.6535(4) 0.1500(4) 0.0395(12) Uani 1 d .
H26A H 0.28 0.7094 0.1286 0.059 Uiso 1 calc R
H26B H 0.3384 0.6079 0.0948 0.059 Uiso 1 calc R
H26C H 0.4024 0.6776 0.1727 0.059 Uiso 1 calc R
N27 N 0.1680(3) 0.6212(3) 0.2661(3) 0.0231(8) Uani 1 d .
C28 C 0.0955(3) 0.6993(3) 0.2226(3) 0.0263(10) Uani 1 d .
H28A H 0.122 0.7152 0.1552 0.032 Uiso 1 calc R
H28B H 0.099 0.76 0.2631 0.032 Uiso 1 calc R

loop_
_atom_site_aniso_label
_atom_site_aniso_U_11
_atom_site_aniso_U_22
_atom_site_aniso_U_33
_atom_site_aniso_U_23
_atom_site_aniso_U_13
_atom_site_aniso_U_12
Ti1 0.0181(3) 0.0225(4) 0.0276(4) -0.0008(4) -0.0001(3) 0.0008(3)
Cl1 0.0257(6) 0.0294(6) 0.0374(7) -0.0098(5) -0.0015(5) -0.0041(5)
Cl2 0.0296(6) 0.0242(6) 0.0405(7) -0.0043(5) -0.0005(5) -0.0021(5)
O11 0.0195(15) 0.0286(16) 0.0324(19) 0.0044(14) 0.0012(13) 0.0044(12)
C11 0.020(2) 0.034(3) 0.020(2) 0.004(2) 0.0006(17) 0.0027(18)
C12 0.026(2) 0.030(3) 0.035(3) 0.003(2) -0.002(2) -0.002(2)
F11 0.0408(15) 0.0378(16) 0.0369(18) -0.0016(14) -0.0072(12) -0.0097(13)
F12 0.0472(17) 0.0267(15) 0.061(2) 0.0093(15) -0.0020(15) -0.0019(12)
F13 0.0279(14) 0.0598(19) 0.056(2) 0.0074(17) 0.0112(13) -0.0105(13)
C13 0.029(2) 0.044(3) 0.038(3) 0.007(3) -0.001(2) 0.004(2)
F14 0.0482(17) 0.0528(18) 0.0263(15) -0.0038(13) -0.0075(13) 0.0053(15)
F15 0.0381(15) 0.0568(18) 0.0380(16) 0.0232(15) 0.0014(12) 0.0000(14)
F16 0.0322(14) 0.090(2) 0.0353(16) 0.0059(17) 0.0123(12) 0.0192(17)
C14 0.022(2) 0.027(2) 0.026(2) -0.004(2) 0.002(2) 0.0036(18)
C15 0.024(2) 0.023(2) 0.025(2) -0.005(2) -0.0059(19) -0.0019(18)
C16 0.022(2) 0.040(3) 0.032(3) 0.003(2) -0.001(2) 0.008(2)
N17 0.0244(19) 0.0230(19) 0.023(2) -0.0006(16) 0.0029(15) 0.0000(16)
C18 0.021(2) 0.028(2) 0.029(3) 0.005(2) -0.0075(19) 0.0041(18)
O21 0.0197(15) 0.0304(17) 0.0293(19) 0.0017(14) 0.0005(12) 0.0016(13)
C21 0.017(2) 0.024(2) 0.032(3) 0.004(2) 0.002(2) 0.0030(17)
C22 0.024(2) 0.036(3) 0.031(3) 0.002(2) -0.004(2) 0.005(2)
F21 0.0498(17) 0.0277(14) 0.0483(18) 0.0027(14) -0.0106(16) 0.0069(13)
F22 0.0387(15) 0.0511(18) 0.0434(18) 0.0120(14) -0.0057(14) 0.0086(13)
F23 0.0403(16) 0.0517(18) 0.0496(19) 0.0103(15) 0.0112(14) 0.0263(14)
C23 0.027(2) 0.044(3) 0.046(3) -0.008(2) 0.001(2) 0.001(2)
F24 0.0518(18) 0.073(2) 0.0336(17) -0.0054(16) -0.0138(15) -0.0157(16)
F25 0.0204(13) 0.0594(19) 0.079(2) -0.0007(18) -0.0080(14) -0.0012(13)
F26 0.0316(14) 0.0295(14) 0.0542(18) -0.0037(14) -0.0044(14) -0.0042(11)
C24 0.030(2) 0.030(3) 0.030(3) 0.004(2) 0.001(2) 0.000(2)
C25 0.024(2) 0.024(2) 0.028(3) 0.000(2) -0.002(2) -0.0020(18)
C26 0.025(2) 0.050(3) 0.043(3) 0.009(3) 0.012(2) 0.005(2)
N27 0.0169(18) 0.0205(18) 0.032(2) 0.0017(17) -0.0024(16) 0.0027(15)
C28 0.025(2) 0.025(2) 0.029(2) 0.006(2) 0.006(2) 0.003(2)

loop_
_atom_type_symbol
_atom_type_description
_atom_type_scat_dispersion_real
_atom_type_scat_dispersion_imag
_atom_type_scat_source
C C 0.0033 0.0016 'International Tables Vol C Tables 4.2.6.8 and 6.1.1.4'
N N 0.0061 0.0033 'International Tables Vol C Tables 4.2.6.8 and 6.1.1.4'
O O 0.0106 0.006 'International Tables Vol C Tables 4.2.6.8 and 6.1.1.4'
F F 0.0171 0.0103 'International Tables Vol C Tables 4.2.6.8 and 6.1.1.4'
Cl Cl 0.1484 0.1585 'International Tables Vol C Tables 4.2.6.8 and 6.1.1.4'
Ti Ti 0.2776 0.4457 'International Tables Vol C Tables 4.2.6.8 and 6.1.1.4'
H H 0 0 'International Tables Vol C Tables 4.2.6.8 and 6.1.1.4'

loop_
_geom_angle_atom_site_label_1
_geom_angle_atom_site_label_2
_geom_angle_atom_site_label_3
_geom_angle
O21 Ti1 O11 108.59(13)
O21 Ti1 N17 163.88(14)
O11 Ti1 N17 87.36(13)
O21 Ti1 N27 87.32(13)
O11 Ti1 N27 164.08(13)
N17 Ti1 N27 76.72(12)
O21 Ti1 Cl1 93.32(10)
O11 Ti1 Cl1 93.42(10)
N17 Ti1 Cl1 83.13(10)
N27 Ti1 Cl1 84.78(10)
O21 Ti1 Cl2 95.42(10)
O11 Ti1 Cl2 95.29(10)
N17 Ti1 Cl2 85.11(10)
N27 Ti1 Cl2 83.50(10)
Cl1 Ti1 Cl2 165.01(6)
C11 O11 Ti1 137.4(3)
O11 C11 C14 113.8(3)
O11 C11 C13 106.6(3)
C14 C11 C13 107.4(3)
O11 C11 C12 108.4(3)
C14 C11 C12 110.4(3)
C13 C11 C12 110.1(4)
F12 C12 F11 106.8(4)
F12 C12 F13 107.7(4)
F11 C12 F13 106.6(3)
F12 C12 C11 112.2(3)
F11 C12 C11 111.0(4)
F13 C12 C11 112.2(4)
F14 C13 F15 107.4(4)
F14 C13 F16 107.1(4)
F15 C13 F16 106.8(4)
F14 C13 C11 110.8(4)
F15 C13 C11 111.7(4)
F16 C13 C11 112.8(4)
C11 C14 C15 118.2(4)
C11 C14 H14A 107.8
C15 C14 H14A 107.8
C11 C14 H14B 107.8
C15 C14 H14B 107.8
H14A C14 H14B 107.1
N17 C15 C16 125.1(4)
N17 C15 C14 120.6(4)
C16 C15 C14 114.0(4)
C15 C16 H16A 109.5
C15 C16 H16B 109.5
H16A C16 H16B 109.5
C15 C16 H16C 109.5
H16A C16 H16C 109.5
H16B C16 H16C 109.5
C15 N17 C18 120.8(4)
C15 N17 Ti1 126.7(3)
C18 N17 Ti1 112.3(2)
N17 C18 C28 108.2(3)
N17 C18 H18A 110.1
C28 C18 H18A 110.1
N17 C18 H18B 110.1
C28 C18 H18B 110.1
H18A C18 H18B 108.4
C21 O21 Ti1 136.8(3)
O21 C21 C24 113.0(3)
O21 C21 C22 106.9(3)
C24 C21 C22 108.7(4)
O21 C21 C23 107.8(4)
C24 C21 C23 110.2(4)
C22 C21 C23 110.2(3)
F22 C22 F21 106.8(4)
F22 C22 F23 107.3(3)
F21 C22 F23 108.0(4)
F22 C22 C21 112.4(4)
F21 C22 C21 109.9(3)
F23 C22 C21 112.2(4)
F24 C23 F26 108.1(4)
F24 C23 F25 107.4(4)
F26 C23 F25 106.7(4)
F24 C23 C21 112.9(4)
F26 C23 C21 110.7(4)
F25 C23 C21 110.9(4)
C25 C24 C21 116.5(4)
C25 C24 H24A 108.2
C21 C24 H24A 108.2
C25 C24 H24B 108.2
C21 C24 H24B 108.2
H24A C24 H24B 107.3
N27 C25 C26 125.8(4)
N27 C25 C24 119.5(4)
C26 C25 C24 114.6(4)
C25 C26 H26A 109.5
C25 C26 H26B 109.5
H26A C26 H26B 109.5
C25 C26 H26C 109.5
H26A C26 H26C 109.5
H26B C26 H26C 109.5
C25 N27 C28 121.8(4)
C25 N27 Ti1 125.7(3)
C28 N27 Ti1 112.4(2)
N27 C28 C18 106.3(3)
N27 C28 H28A 110.5
C18 C28 H28A 110.5
N27 C28 H28B 110.5
C18 C28 H28B 110.5
H28A C28 H28B 108.7

loop_
_geom_bond_atom_site_label_1
_geom_bond_atom_site_label_2
_geom_bond_distance
Ti1 O21 1.820(3)
Ti1 O11 1.823(3)
Ti1 N17 2.173(3)
Ti1 N27 2.183(4)
Ti1 Cl1 2.3364(13)
Ti1 Cl2 2.3370(13)
O11 C11 1.381(5)
C11 C14 1.529(6)
C11 C13 1.539(7)
C11 C12 1.546(6)
C12 F12 1.320(5)
C12 F11 1.331(5)
C12 F13 1.338(5)
C13 F14 1.328(5)
C13 F15 1.336(5)
C13 F16 1.340(5)
C14 C15 1.531(6)
C14 H14A 0.99
C14 H14B 0.99
C15 N17 1.270(5)
C15 C16 1.499(6)
C16 H16A 0.98
C16 H16B 0.98
C16 H16C 0.98
N17 C18 1.475(6)
C18 C28 1.513(6)
C18 H18A 0.99
C18 H18B 0.99
O21 C21 1.397(5)
C21 C24 1.528(7)
C21 C22 1.542(6)
C21 C23 1.543(6)
C22 F22 1.318(5)
C22 F21 1.327(5)
C22 F23 1.337(5)
C23 F24 1.326(6)
C23 F26 1.333(6)
C23 F25 1.343(5)
C24 C25 1.526(6)
C24 H24A 0.99
C24 H24B 0.99
C25 N27 1.280(5)
C25 C26 1.490(6)
C26 H26A 0.98
C26 H26B 0.98
C26 H26C 0.98
N27 C28 1.474(5)
C28 H28A 0.99
C28 H28B 0.99

loop_
_geom_torsion_atom_site_label_1
_geom_torsion_atom_site_label_2
_geom_torsion_atom_site_label_3
_geom_torsion_atom_site_label_4
_geom_torsion
O21 Ti1 O11 C11 169.7(4)
N17 Ti1 O11 C11 -8.0(4)
N27 Ti1 O11 C11 -7.9(8)
Cl1 Ti1 O11 C11 75.0(4)
Cl2 Ti1 O11 C11 -92.8(4)
Ti1 O11 C11 C14 -19.9(6)
Ti1 O11 C11 C13 -138.2(4)
Ti1 O11 C11 C12 103.3(4)
O11 C11 C12 F12 41.7(5)
C14 C11 C12 F12 166.9(4)
C13 C11 C12 F12 -74.6(5)
O11 C11 C12 F11 -77.7(4)
C14 C11 C12 F11 47.5(4)
C13 C11 C12 F11 166.0(3)
O11 C11 C12 F13 163.1(3)
C14 C11 C12 F13 -71.6(5)
C13 C11 C12 F13 46.9(5)
O11 C11 C13 F14 55.3(4)
C14 C11 C13 F14 -67.0(4)
C12 C11 C13 F14 172.7(3)
O11 C11 C13 F15 -64.4(4)
C14 C11 C13 F15 173.3(3)
C12 C11 C13 F15 53.0(5)
O11 C11 C13 F16 175.3(4)
C14 C11 C13 F16 53.0(5)
C12 C11 C13 F16 -67.3(5)
O11 C11 C14 C15 46.0(5)
C13 C11 C14 C15 163.7(4)
C12 C11 C14 C15 -76.1(5)
C11 C14 C15 N17 -37.0(6)
C11 C14 C15 C16 148.5(4)
C16 C15 N17 C18 0.6(6)
C14 C15 N17 C18 -173.2(4)
C16 C15 N17 Ti1 175.0(3)
C14 C15 N17 Ti1 1.2(6)
O21 Ti1 N17 C15 -153.4(5)
O11 Ti1 N17 C15 18.4(4)
N27 Ti1 N17 C15 -161.6(4)
Cl1 Ti1 N17 C15 -75.4(3)
Cl2 Ti1 N17 C15 114.0(3)
O21 Ti1 N17 C18 21.4(7)
O11 Ti1 N17 C18 -166.8(3)
N27 Ti1 N17 C18 13.2(3)
Cl1 Ti1 N17 C18 99.5(3)
Cl2 Ti1 N17 C18 -71.2(3)
C15 N17 C18 C28 134.9(4)
Ti1 N17 C18 C28 -40.3(4)
O11 Ti1 O21 C21 167.4(4)
N17 Ti1 O21 C21 -21.2(8)
N27 Ti1 O21 C21 -13.3(4)
Cl1 Ti1 O21 C21 -97.9(4)
Cl2 Ti1 O21 C21 69.9(4)
Ti1 O21 C21 C24 -16.3(6)
Ti1 O21 C21 C22 -135.8(3)
Ti1 O21 C21 C23 105.7(4)
O21 C21 C22 F22 -67.7(4)
C24 C21 C22 F22 170.1(4)
C23 C21 C22 F22 49.2(5)
O21 C21 C22 F21 51.2(5)
C24 C21 C22 F21 -71.1(5)
C23 C21 C22 F21 168.1(4)
O21 C21 C22 F23 171.3(3)
C24 C21 C22 F23 49.1(5)
C23 C21 C22 F23 -71.8(5)
O21 C21 C23 F24 44.3(5)
C24 C21 C23 F24 168.0(4)
C22 C21 C23 F24 -72.0(5)
O21 C21 C23 F26 -76.9(4)
C24 C21 C23 F26 46.7(5)
C22 C21 C23 F26 166.7(4)
O21 C21 C23 F25 164.8(4)
C24 C21 C23 F25 -71.5(5)
C22 C21 C23 F25 48.5(5)
O21 C21 C24 C25 50.8(5)
C22 C21 C24 C25 169.3(4)
C23 C21 C24 C25 -69.8(5)
C21 C24 C25 N27 -47.1(6)
C21 C24 C25 C26 136.3(4)
C26 C25 N27 C28 3.0(7)
C24 C25 N27 C28 -173.1(4)
C26 C25 N27 Ti1 -175.4(4)
C24 C25 N27 Ti1 8.4(6)
O21 Ti1 N27 C25 17.8(4)
O11 Ti1 N27 C25 -164.5(5)
N17 Ti1 N27 C25 -164.5(4)
Cl1 Ti1 N27 C25 111.3(4)
Cl2 Ti1 N27 C25 -78.0(3)
O21 Ti1 N27 C28 -160.8(3)
O11 Ti1 N27 C28 16.9(7)
N17 Ti1 N27 C28 16.9(3)
Cl1 Ti1 N27 C28 -67.2(3)
Cl2 Ti1 N27 C28 103.4(3)
C25 N27 C28 C18 138.7(4)
Ti1 N27 C28 C18 -42.7(4)
N17 C18 C28 N27 53.5(4)
